data_2015955
loop_
_publ_author_name
'Yasodha, Vaduganathan'
'Govindarajan, Subbaiah'
'Low, John N.'
'Glidewell, Christopher'

_publ_section_title
;
 Cationic, neutral and anionic metal(II) complexes derived from
 4-oxo-4<i>H</i>-pyran-2,6-dicarboxylic acid (chelidonic acid)
;
_journal_coeditor_code LN3043
_journal_issue 5
_journal_name_full 'Acta Crystallographica Section C'
_journal_page_first m207
_journal_page_last m215
_journal_paper_doi 10.1107/S010827010701459X
_journal_volume 63
_journal_year 2007
_chemical_formula_iupac '(N2 H6) [Ca (C7 H2 O6)2 (H2 O1)2]'
_chemical_formula_moiety 'H6 N2 2+ , C14 H8 Ca O14 2-'
_chemical_formula_sum 'C14 H14 Ca N2 O14'
_chemical_formula_weight 474.35
_chemical_name_systematic
;
hydrazinium(2+) diaqua(4-oxo-4H-pyran-2,6-dicarboxylato)calcate
;
_space_group_IT_number 13
_symmetry_cell_setting monoclinic
_symmetry_space_group_name_Hall '-P 2yc'
_symmetry_space_group_name_H-M 'P 1 2/c 1'
_atom_sites_solution_hydrogens geom
_atom_sites_solution_primary direct
_atom_sites_solution_secondary difmap
_cell_angle_alpha 90.00
_cell_angle_beta 97.372(2)
_cell_angle_gamma 90.00
_cell_formula_units_Z 2
_cell_length_a 6.4669(2)
_cell_length_b 7.0797(3)
_cell_length_c 18.8278(6)
_cell_measurement_reflns_used 1953
_cell_measurement_temperature 120(2)
_cell_measurement_theta_max 27.52
_cell_measurement_theta_min 3.08
_cell_volume 854.88(5)
_computing_cell_refinement 'DENZO (Otwinowski & Minor, 1997) and COLLECT'
_computing_data_collection 'COLLECT (Nonius, 1999)'
_computing_data_reduction 'DENZO and COLLECT'
_computing_molecular_graphics 'PLATON (Spek, 2003)'
_computing_publication_material 'SHELXL97 and PRPKAPPA (Ferguson, 1999)'
_computing_structure_refinement 'OSCAIL and SHELXL97 (Sheldrick, 1997)'
_computing_structure_solution 'OSCAIL (McArdle, 2003) and SHELXS97 (Sheldrick, 1997)'
_diffrn_ambient_temperature 120(2)
_diffrn_detector_area_resol_mean 9.091
_diffrn_measured_fraction_theta_full 0.997
_diffrn_measured_fraction_theta_max 0.986
_diffrn_measurement_device_type 'Bruker Nonius KappaCCD area-detector'
_diffrn_measurement_method '\f and \w'
_diffrn_radiation_monochromator graphite
_diffrn_radiation_source 'Bruker Nonius FR591 rotating anode'
_diffrn_radiation_type 'Mo K\a'
_diffrn_radiation_wavelength 0.71073
_diffrn_reflns_av_R_equivalents 0.0297
_diffrn_reflns_av_sigmaI/netI 0.0255
_diffrn_reflns_limit_h_max 7
_diffrn_reflns_limit_h_min -8
_diffrn_reflns_limit_k_max 9
_diffrn_reflns_limit_k_min -9
_diffrn_reflns_limit_l_max 24
_diffrn_reflns_limit_l_min -24
_diffrn_reflns_number 9031
_diffrn_reflns_theta_full 25.50
_diffrn_reflns_theta_max 27.52
_diffrn_reflns_theta_min 3.08
_diffrn_standards_decay_% 0
_diffrn_standards_number 0
_exptl_absorpt_coefficient_mu 0.457
_exptl_absorpt_correction_T_max 0.964
_exptl_absorpt_correction_T_min 0.909
_exptl_absorpt_correction_type multi-scan
_exptl_absorpt_process_details '(SADABS; Sheldrick, 2003)'
_exptl_crystal_colour yellow
_exptl_crystal_density_diffrn 1.843
_exptl_crystal_density_method 'not measured'
_exptl_crystal_description lath
_exptl_crystal_F_000 488
_exptl_crystal_size_max 0.26
_exptl_crystal_size_mid 0.18
_exptl_crystal_size_min 0.08
_refine_diff_density_max 0.680
_refine_diff_density_min -0.544
_refine_ls_extinction_method none
_refine_ls_goodness_of_fit_ref 1.204
_refine_ls_hydrogen_treatment constr
_refine_ls_matrix_type full
_refine_ls_number_parameters 141
_refine_ls_number_reflns 1953
_refine_ls_number_restraints 0
_refine_ls_restrained_S_all 1.204
_refine_ls_R_factor_all 0.0378
_refine_ls_R_factor_gt 0.0363
_refine_ls_shift/su_max 0.000
_refine_ls_shift/su_mean 0.000
_refine_ls_structure_factor_coef Fsqd
_refine_ls_weighting_details 'w = 1/[\s^2^(Fo^2^)+(0.0600P)^2^+0.7277P] where P=(Fo^2^+2Fc^2^)/3'
_refine_ls_weighting_scheme calc
_refine_ls_wR_factor_gt 0.1111
_refine_ls_wR_factor_ref 0.1161
_reflns_number_gt 1876
_reflns_number_total 1953
_reflns_threshold_expression I>2\s(I)
_cod_data_source_file ln3043.cif
_cod_data_source_block II
_cod_original_sg_symbol_H-M 'P 2/c'
_cod_database_code 2015955
_cod_database_fobs_code 2015955

loop_
_symmetry_equiv_pos_as_xyz
'x, y, z'
'-x, y, -z+1/2'
'-x, -y, -z'
'x, -y, z+1/2'

loop_
_atom_site_type_symbol
_atom_site_label
_atom_site_fract_x
_atom_site_fract_y
_atom_site_fract_z
_atom_site_U_iso_or_equiv
_atom_site_adp_type
_atom_site_calc_flag
_atom_site_refinement_flags
_atom_site_occupancy
Ca Ca1 0.5000 0.85706(7) 0.2500 0.01039(17) Uani d S 1
O O1 0.51583(19) 0.74693(18) 0.11779(6) 0.0101(3) Uani d . 1
C C2 0.6593(3) 0.8198(2) 0.07852(9) 0.0096(3) Uani d . 1
C C21 0.8291(3) 0.9236(3) 0.12590(9) 0.0118(3) Uani d . 1
O O21 0.7934(2) 0.95232(19) 0.18942(7) 0.0138(3) Uani d . 1
O O22 0.9825(2) 0.9765(2) 0.09744(7) 0.0162(3) Uani d . 1
C C3 0.6390(3) 0.8098(2) 0.00668(9) 0.0108(3) Uani d . 1
C C4 0.4521(3) 0.7278(2) -0.03265(9) 0.0102(3) Uani d . 1
O O4 0.4236(2) 0.71664(19) -0.09930(6) 0.0133(3) Uani d . 1
C C5 0.3012(3) 0.6570(2) 0.01138(9) 0.0103(4) Uani d . 1
C C6 0.3415(3) 0.6643(2) 0.08294(9) 0.0093(3) Uani d . 1
C C61 0.2130(3) 0.5782(2) 0.13619(9) 0.0102(3) Uani d . 1
O O61 0.2756(2) 0.60581(19) 0.20161(7) 0.0133(3) Uani d . 1
O O62 0.0588(2) 0.4825(2) 0.11096(7) 0.0153(3) Uani d . 1
N N3 0.0905(2) 0.3231(2) 0.27702(8) 0.0130(3) Uani d . 1
O O2 0.3223(2) 1.09917(19) 0.18032(7) 0.0129(3) Uani d . 1
H H3 0.7468 0.8562 -0.0184 0.013 Uiso calc R 1
H H5 0.1731 0.6053 -0.0105 0.012 Uiso calc R 1
H H3A 0.1982 0.3794 0.2623 0.016 Uiso d R 1
H H3B 0.0510 0.3660 0.3218 0.016 Uiso d R 1
H H3C 0.1300 0.2046 0.2777 0.016 Uiso d R 1
H H2A 0.3847 1.1675 0.1538 0.019 Uiso d R 1
H H2B 0.2118 1.0582 0.1500 0.019 Uiso d R 1

loop_
_atom_site_aniso_label
_atom_site_aniso_U_11
_atom_site_aniso_U_22
_atom_site_aniso_U_33
_atom_site_aniso_U_12
_atom_site_aniso_U_13
_atom_site_aniso_U_23
Ca1 0.0120(3) 0.0114(3) 0.0075(3) 0.000 0.00036(18) 0.000
O1 0.0094(6) 0.0130(6) 0.0082(5) -0.0044(5) 0.0020(4) -0.0016(4)
C2 0.0099(8) 0.0087(7) 0.0109(8) -0.0014(6) 0.0038(6) -0.0007(6)
C21 0.0121(8) 0.0119(8) 0.0110(8) -0.0009(6) 0.0006(6) -0.0010(6)
O21 0.0151(6) 0.0161(7) 0.0104(6) -0.0034(5) 0.0022(5) -0.0025(5)
O22 0.0124(6) 0.0222(7) 0.0144(6) -0.0066(5) 0.0035(5) -0.0025(5)
C3 0.0119(8) 0.0107(8) 0.0104(8) -0.0009(6) 0.0032(6) -0.0004(6)
C4 0.0129(8) 0.0083(7) 0.0093(8) 0.0010(6) 0.0013(6) 0.0004(6)
O4 0.0165(6) 0.0164(7) 0.0072(6) -0.0016(5) 0.0017(5) 0.0008(5)
C5 0.0097(8) 0.0110(8) 0.0102(8) -0.0009(6) 0.0011(6) 0.0002(6)
C6 0.0077(7) 0.0093(8) 0.0112(8) -0.0016(6) 0.0020(6) -0.0008(6)
C61 0.0105(7) 0.0112(8) 0.0093(8) -0.0017(6) 0.0027(6) 0.0007(6)
O61 0.0147(6) 0.0174(7) 0.0078(6) -0.0057(5) 0.0013(5) -0.0008(5)
O62 0.0141(6) 0.0213(7) 0.0104(6) -0.0093(5) 0.0003(5) 0.0007(5)
N3 0.0146(8) 0.0144(7) 0.0099(7) 0.0019(6) 0.0012(6) -0.0005(6)
O2 0.0129(6) 0.0158(6) 0.0102(6) -0.0005(5) 0.0017(5) 0.0034(5)

loop_
_atom_type_symbol
_atom_type_description
_atom_type_scat_dispersion_real
_atom_type_scat_dispersion_imag
_atom_type_scat_source
C C 0.0033 0.0016 'International Tables Vol C Tables 4.2.6.8 and 6.1.1.4'
H H 0.0000 0.0000 'International Tables Vol C Tables 4.2.6.8 and 6.1.1.4'
Ca Ca 0.2262 0.3064 'International Tables Vol C Tables 4.2.6.8 and 6.1.1.4'
N N 0.0061 0.0033 'International Tables Vol C Tables 4.2.6.8 and 6.1.1.4'
O O 0.0106 0.0060 'International Tables Vol C Tables 4.2.6.8 and 6.1.1.4'

loop_
_geom_angle_atom_site_label_1
_geom_angle_atom_site_label_2
_geom_angle_atom_site_label_3
_geom_angle_site_symmetry_1
_geom_angle_site_symmetry_3
_geom_angle
_geom_angle_publ_flag
O2 Ca1 O2 2_655 . 87.09(7) no
O2 Ca1 O61 2_655 . 167.11(4) no
O2 Ca1 O61 . . 95.71(5) no
O2 Ca1 O61 2_655 2_655 95.71(5) no
O2 Ca1 O61 . 2_655 167.11(4) no
O61 Ca1 O61 . 2_655 84.35(7) no
O2 Ca1 O21 2_655 . 72.92(4) no
O2 Ca1 O21 . . 83.78(5) no
O61 Ca1 O21 . . 119.85(4) no
O61 Ca1 O21 2_655 . 85.03(5) no
O2 Ca1 O21 2_655 2_655 83.78(4) no
O2 Ca1 O21 . 2_655 72.92(4) no
O61 Ca1 O21 . 2_655 85.03(5) no
O61 Ca1 O21 2_655 2_655 119.85(4) no
O21 Ca1 O21 . 2_655 147.79(7) no
O2 Ca1 O1 2_655 . 131.80(4) no
O2 Ca1 O1 . . 76.37(4) no
O61 Ca1 O1 . . 60.97(4) no
O61 Ca1 O1 2_655 . 92.56(4) no
O21 Ca1 O1 . . 60.62(4) no
O21 Ca1 O1 2_655 . 130.95(4) no
O2 Ca1 O1 2_655 2_655 76.37(4) no
O2 Ca1 O1 . 2_655 131.80(4) no
O61 Ca1 O1 . 2_655 92.56(4) no
O61 Ca1 O1 2_655 2_655 60.97(4) no
O21 Ca1 O1 . 2_655 130.95(4) no
O21 Ca1 O1 2_655 2_655 60.62(4) no
O1 Ca1 O1 . 2_655 145.42(6) no
C2 O1 C6 . . 118.79(13) no
C2 O1 Ca1 . . 121.03(10) no
C6 O1 Ca1 . . 117.02(10) no
C3 C2 O1 . . 122.80(15) no
C3 C2 C21 . . 126.06(16) no
O1 C2 C21 . . 110.97(14) no
O22 C21 O21 . . 127.74(17) no
O22 C21 C2 . . 116.78(15) no
O21 C21 C2 . . 115.42(15) no
C21 O21 Ca1 . . 130.38(11) no
C2 C3 C4 . . 120.05(16) no
C2 C3 H3 . . 120.0 no
C4 C3 H3 . . 120.0 no
O4 C4 C5 . . 122.03(16) no
O4 C4 C3 . . 122.91(16) no
C5 C4 C3 . . 115.05(15) no
C6 C5 C4 . . 120.23(15) no
C6 C5 H5 . . 119.9 no
C4 C5 H5 . . 119.9 no
C5 C6 O1 . . 122.90(15) no
C5 C6 C61 . . 126.81(15) no
O1 C6 C61 . . 110.23(14) no
O62 C61 O61 . . 126.62(16) no
O62 C61 C6 . . 116.57(15) no
O61 C61 C6 . . 116.78(15) no
C61 O61 Ca1 . . 126.03(11) no
N3 N3 H3A 2 . 112.4 no
N3 N3 H3B 2 . 109.6 no
H3A N3 H3B . . 116.3 no
N3 N3 H3C 2 . 102.6 no
H3A N3 H3C . . 101.4 no
H3B N3 H3C . . 113.5 no
Ca1 O2 H2A . . 120.9 no
Ca1 O2 H2B . . 114.0 no
H2A O2 H2B . . 102.2 no

loop_
_geom_bond_atom_site_label_1
_geom_bond_atom_site_label_2
_geom_bond_site_symmetry_2
_geom_bond_distance
_geom_bond_publ_flag
Ca1 O2 2_655 2.3649(13) no
Ca1 O2 . 2.3649(13) no
Ca1 O61 . 2.4002(13) no
Ca1 O61 2_655 2.4002(13) no
Ca1 O21 . 2.4314(13) no
Ca1 O21 2_655 2.4314(13) no
Ca1 O1 . 2.6230(12) no
Ca1 O1 2_655 2.6231(12) no
O1 C2 . 1.360(2) no
O1 C6 . 1.362(2) no
C2 C3 . 1.344(2) no
C2 C21 . 1.513(2) no
C21 O22 . 1.244(2) no
C21 O21 . 1.263(2) no
C3 C4 . 1.455(2) no
C3 H3 . 0.95 no
C4 O4 . 1.247(2) no
C4 C5 . 1.449(2) no
C5 C6 . 1.340(2) no
C5 H5 . 0.95 no
C6 C61 . 1.510(2) no
C61 O62 . 1.248(2) no
C61 O61 . 1.261(2) no
N3 N3 2 1.449(3) no
N3 H3A . 0.8774 no
N3 H3B . 0.9617 no
N3 H3C . 0.8768 no
O2 H2A . 0.8356 no
O2 H2B . 0.9040 no

loop_
_geom_hbond_atom_site_label_D
_geom_hbond_atom_site_label_H
_geom_hbond_atom_site_label_A
_geom_hbond_site_symmetry_A
_geom_hbond_distance_DH
_geom_hbond_distance_HA
_geom_hbond_distance_DA
_geom_hbond_angle_DHA
_geom_hbond_publ_flag
O2 H2A O4 3_675 0.84 1.89 2.7149(18) 167 y
O2 H2B O22 1_455 0.90 1.77 2.6717(19) 175 y
N3 H3A O61 . 0.88 2.07 2.8091(19) 142 y
N3 H3B O62 2_555 0.96 1.74 2.679(2) 166 y
N3 H3C O21 2_645 0.88 1.93 2.781(2) 162 y

loop_
_geom_torsion_atom_site_label_1
_geom_torsion_atom_site_label_2
_geom_torsion_atom_site_label_3
_geom_torsion_atom_site_label_4
_geom_torsion_site_symmetry_1
_geom_torsion
_geom_torsion_publ_flag
O2 Ca1 O1 C2 2_655 7.11(14) no
O2 Ca1 O1 C2 . 80.44(12) no
O61 Ca1 O1 C2 . -174.98(13) no
O61 Ca1 O1 C2 2_655 -92.88(12) no
O21 Ca1 O1 C2 . -10.04(11) no
O21 Ca1 O1 C2 2_655 132.81(12) no
O1 Ca1 O1 C2 2_655 -130.62(12) no
O2 Ca1 O1 C6 2_655 -152.55(10) no
O2 Ca1 O1 C6 . -79.22(11) no
O61 Ca1 O1 C6 . 25.36(11) no
O61 Ca1 O1 C6 2_655 107.46(11) no
O21 Ca1 O1 C6 . -169.71(13) no
O21 Ca1 O1 C6 2_655 -26.85(13) no
O1 Ca1 O1 C6 2_655 69.72(11) no
C6 O1 C2 C3 . -1.7(2) no
Ca1 O1 C2 C3 . -160.98(13) no
C6 O1 C2 C21 . 173.86(14) no
Ca1 O1 C2 C21 . 14.55(18) no
C3 C2 C21 O22 . -13.2(3) no
O1 C2 C21 O22 . 171.45(16) no
C3 C2 C21 O21 . 164.21(18) no
O1 C2 C21 O21 . -11.1(2) no
O22 C21 O21 Ca1 . 179.72(14) no
C2 C21 O21 Ca1 . 2.6(2) no
O2 Ca1 O21 C21 2_655 -163.27(16) no
O2 Ca1 O21 C21 . -74.41(16) no
O61 Ca1 O21 C21 . 18.62(17) no
O61 Ca1 O21 C21 2_655 99.19(16) no
O21 Ca1 O21 C21 2_655 -117.74(16) no
O1 Ca1 O21 C21 . 3.43(14) no
O1 Ca1 O21 C21 2_655 143.11(14) no
O1 C2 C3 C4 . 3.6(3) no
C21 C2 C3 C4 . -171.27(16) no
C2 C3 C4 O4 . 179.16(16) no
C2 C3 C4 C5 . -1.6(2) no
O4 C4 C5 C6 . 177.13(17) no
C3 C4 C5 C6 . -2.1(2) no
C4 C5 C6 O1 . 4.2(3) no
C4 C5 C6 C61 . -172.81(16) no
C2 O1 C6 C5 . -2.3(2) no
Ca1 O1 C6 C5 . 157.79(14) no
C2 O1 C6 C61 . 175.08(14) no
Ca1 O1 C6 C61 . -24.78(17) no
C5 C6 C61 O62 . 3.8(3) no
O1 C6 C61 O62 . -173.46(15) no
C5 C6 C61 O61 . -178.12(17) no
O1 C6 C61 O61 . 4.6(2) no
O62 C61 O61 Ca1 . -160.20(14) no
C6 C61 O61 Ca1 . 22.0(2) no
O2 Ca1 O61 C61 2_655 147.9(2) no
O2 Ca1 O61 C61 . 45.89(15) no
O61 Ca1 O61 C61 2_655 -121.16(16) no
O21 Ca1 O61 C61 . -40.20(16) no
O21 Ca1 O61 C61 2_655 118.13(15) no
O1 Ca1 O61 C61 . -25.06(13) no
O1 Ca1 O61 C61 2_655 178.34(14) no
